data_2227653
loop_
_publ_author_name
'Eshtiagh-Hosseini, Hossein'
'Alfi, Nafiseh'
'Mirzaei, Masoud'
'Necas, Marek'

_publ_section_title
;
 1,4-Diazoniacyclohexane bis(3-carboxypyrazine-2-carboxylate) dihydrate
;
_journal_coeditor_code IM2230
_journal_issue 11
_journal_name_full 'Acta Crystallographica Section E'
_journal_page_first o2810
_journal_page_last o2811
_journal_paper_doi 10.1107/S1600536810040109
_journal_volume 66
_journal_year 2010
_chemical_formula_iupac 'C4 H12 N2 2+, 2C6 H3 N2 O4 -, 2H2 O'
_chemical_formula_moiety 'C4 H12 N2 2+, 2(C6 H3 N2 O4 -), 2(H2 O)'
_chemical_formula_sum 'C16 H22 N6 O10'
_chemical_formula_weight 458.40
_chemical_name_systematic
;
1,4-Diazoniacyclohexane bis(3-carboxypyrazine-2-carboxylate) dihydrate
;
_space_group_IT_number 14
_symmetry_cell_setting monoclinic
_symmetry_space_group_name_Hall '-P 2ybc'
_symmetry_space_group_name_H-M 'P 1 21/c 1'
_atom_sites_solution_hydrogens geom
_atom_sites_solution_primary direct
_atom_sites_solution_secondary difmap
_audit_creation_method SHELXL-97
_cell_angle_alpha 90.00
_cell_angle_beta 111.974(6)
_cell_angle_gamma 90.00
_cell_formula_units_Z 2
_cell_length_a 7.7519(4)
_cell_length_b 18.4576(8)
_cell_length_c 7.0292(4)
_cell_measurement_reflns_used 2589
_cell_measurement_temperature 120(2)
_cell_measurement_theta_max 27.5115
_cell_measurement_theta_min 3.0314
_cell_volume 932.68(9)
_computing_cell_refinement 'CrysAlis RED (Oxford Diffraction, 2009)'
_computing_data_collection 'CrysAlis CCD (Oxford Diffraction, 2009)'
_computing_data_reduction 'CrysAlis RED (Oxford Diffraction, 2009)'
_computing_molecular_graphics 'DIAMOND (Crystal Impact, 2009)'
_computing_publication_material 'publCIF (Westrip, 2010)'
_computing_structure_refinement 'SHELXL97 (Sheldrick, 2008)'
_computing_structure_solution 'SHELXS97 (Sheldrick, 2008)'
_diffrn_ambient_temperature 120(2)
_diffrn_detector_area_resol_mean 8.4353
_diffrn_measured_fraction_theta_full 0.999
_diffrn_measured_fraction_theta_max 0.931
_diffrn_measurement_device_type 'Oxford Diffraction Xcalibur with a Sapphire2 detector'
_diffrn_measurement_method '\w scan'
_diffrn_radiation_monochromator graphite
_diffrn_radiation_source 'Enhance (Mo) X-ray Source'
_diffrn_radiation_type MoK\a
_diffrn_radiation_wavelength 0.71073
_diffrn_reflns_av_R_equivalents 0.0102
_diffrn_reflns_av_sigmaI/netI 0.0225
_diffrn_reflns_limit_h_max 9
_diffrn_reflns_limit_h_min -9
_diffrn_reflns_limit_k_max 23
_diffrn_reflns_limit_k_min -15
_diffrn_reflns_limit_l_max 8
_diffrn_reflns_limit_l_min -6
_diffrn_reflns_number 4000
_diffrn_reflns_theta_full 25.00
_diffrn_reflns_theta_max 27.57
_diffrn_reflns_theta_min 3.04
_diffrn_standards_number 0
_exptl_absorpt_coefficient_mu 0.137
_exptl_absorpt_correction_T_max 1.00000
_exptl_absorpt_correction_T_min 0.99016
_exptl_absorpt_correction_type multi-scan
_exptl_absorpt_process_details '(CrysAlis RED; Oxford Diffraction, 2009)'
_exptl_crystal_colour colourless
_exptl_crystal_density_diffrn 1.632
_exptl_crystal_density_method 'not measured'
_exptl_crystal_description prism
_exptl_crystal_F_000 480
_exptl_crystal_size_max 0.40
_exptl_crystal_size_mid 0.40
_exptl_crystal_size_min 0.30
_refine_diff_density_max 0.242
_refine_diff_density_min -0.379
_refine_ls_extinction_method none
_refine_ls_goodness_of_fit_ref 1.016
_refine_ls_hydrogen_treatment mixed
_refine_ls_matrix_type full
_refine_ls_number_parameters 165
_refine_ls_number_reflns 2006
_refine_ls_number_restraints 0
_refine_ls_restrained_S_all 1.016
_refine_ls_R_factor_all 0.0400
_refine_ls_R_factor_gt 0.0333
_refine_ls_shift/su_max 0.001
_refine_ls_shift/su_mean 0.000
_refine_ls_structure_factor_coef Fsqd
_refine_ls_weighting_details 'calc w=1/[\s^2^(Fo^2^)+(0.0601P)^2^+0.0000P] where P=(Fo^2^+2Fc^2^)/3'
_refine_ls_weighting_scheme calc
_refine_ls_wR_factor_gt 0.0847
_refine_ls_wR_factor_ref 0.0871
_reflns_number_gt 1696
_reflns_number_total 2006
_reflns_threshold_expression I>2sigma(I)
_cod_data_source_file im2230.cif
_cod_data_source_block I
_cod_original_cell_volume 932.68(8)
_cod_original_sg_symbol_H-M 'P 21/c'
_cod_database_code 2227653
_cod_database_fobs_code 2227653

loop_
_symmetry_equiv_pos_as_xyz
'x, y, z'
'-x, y+1/2, -z+1/2'
'-x, -y, -z'
'x, -y-1/2, z-1/2'

loop_
_atom_site_type_symbol
_atom_site_label
_atom_site_fract_x
_atom_site_fract_y
_atom_site_fract_z
_atom_site_U_iso_or_equiv
_atom_site_adp_type
_atom_site_calc_flag
_atom_site_refinement_flags
_atom_site_occupancy
_atom_site_disorder_assembly
_atom_site_disorder_group
O O1 0.66092(11) 0.30115(5) 0.67977(14) 0.0214(2) Uani d . 1 . .
O O2 0.47664(11) 0.38022(4) 0.74880(14) 0.0213(2) Uani d . 1 . .
O O3 0.70151(11) 0.17141(5) 0.70969(13) 0.0198(2) Uani d . 1 . .
O O4 0.54415(12) 0.07636(5) 0.74616(13) 0.0219(2) Uani d . 1 . .
N N1 0.19076(13) 0.29280(5) 0.62615(15) 0.0149(2) Uani d . 1 . .
N N2 0.22265(13) 0.14348(6) 0.61232(14) 0.0156(2) Uani d . 1 . .
N N3 0.15261(14) 0.46005(6) 0.64194(15) 0.0157(2) Uani d . 1 . .
C C1 0.35741(15) 0.26185(6) 0.66012(16) 0.0126(2) Uani d . 1 . .
C C2 0.04412(16) 0.24966(6) 0.58448(18) 0.0159(3) Uani d . 1 . .
H H2 -0.0743 0.2704 0.5607 0.019 Uiso calc R 1 . .
C C3 0.05966(16) 0.17478(7) 0.57477(18) 0.0162(3) Uani d . 1 . .
H H3 -0.0487 0.1456 0.5406 0.019 Uiso calc R 1 . .
C C4 0.37356(15) 0.18606(6) 0.65666(17) 0.0133(3) Uani d . 1 . .
C C5 0.51081(16) 0.31916(7) 0.70094(17) 0.0151(3) Uani d . 1 . .
C C6 0.55073(16) 0.14025(7) 0.70888(17) 0.0160(3) Uani d . 1 . .
C C7 -0.04171(16) 0.44630(7) 0.62525(19) 0.0190(3) Uani d . 1 . .
H H7A -0.0416 0.4307 0.7600 0.023 Uiso calc R 1 . .
H H7B -0.0968 0.4069 0.5252 0.023 Uiso calc R 1 . .
C C8 0.15674(16) 0.48597(7) 0.44316(18) 0.0176(3) Uani d . 1 . .
H H8A 0.1073 0.4478 0.3378 0.021 Uiso calc R 1 . .
H H8B 0.2868 0.4961 0.4588 0.021 Uiso calc R 1 . .
O O5 0.23627(12) 0.52146(5) 0.03053(14) 0.0190(2) Uani d . 1 . .
H H3B 0.202(2) 0.4944(9) 0.742(2) 0.027(4) Uiso d . 1 . .
H H3A 0.222(2) 0.4184(9) 0.675(2) 0.032(4) Uiso d . 1 . .
H H5B 0.271(2) 0.4805(10) 0.089(3) 0.045(5) Uiso d . 1 . .
H H5A 0.330(3) 0.5564(11) 0.092(3) 0.071(6) Uiso d . 1 . .
H H1O 0.683(3) 0.2317(12) 0.687(3) 0.070(7) Uiso d . 1 . .

loop_
_atom_site_aniso_label
_atom_site_aniso_U_11
_atom_site_aniso_U_22
_atom_site_aniso_U_33
_atom_site_aniso_U_12
_atom_site_aniso_U_13
_atom_site_aniso_U_23
O1 0.0147(4) 0.0176(5) 0.0344(5) -0.0009(4) 0.0120(4) 0.0005(4)
O2 0.0144(4) 0.0146(5) 0.0303(5) -0.0010(4) 0.0032(4) -0.0039(4)
O3 0.0130(4) 0.0185(5) 0.0284(5) 0.0008(4) 0.0083(4) -0.0032(4)
O4 0.0200(5) 0.0152(5) 0.0284(5) 0.0037(4) 0.0067(4) 0.0011(4)
N1 0.0132(5) 0.0164(5) 0.0153(5) 0.0006(4) 0.0054(4) 0.0004(4)
N2 0.0157(5) 0.0156(5) 0.0164(5) -0.0010(4) 0.0070(4) -0.0007(4)
N3 0.0141(5) 0.0145(5) 0.0166(5) 0.0030(4) 0.0034(4) -0.0006(4)
C1 0.0123(6) 0.0155(6) 0.0100(5) 0.0005(5) 0.0041(4) 0.0002(4)
C2 0.0117(6) 0.0189(6) 0.0173(6) 0.0016(5) 0.0056(4) 0.0017(5)
C3 0.0131(6) 0.0181(6) 0.0176(6) -0.0023(5) 0.0060(4) 0.0002(5)
C4 0.0138(6) 0.0158(6) 0.0108(5) 0.0005(5) 0.0052(4) -0.0002(4)
C5 0.0132(6) 0.0150(6) 0.0144(6) -0.0005(5) 0.0022(4) 0.0012(5)
C6 0.0150(6) 0.0168(6) 0.0149(6) 0.0007(5) 0.0042(4) -0.0041(4)
C7 0.0174(6) 0.0179(6) 0.0222(6) -0.0003(5) 0.0080(5) 0.0037(5)
C8 0.0158(6) 0.0208(6) 0.0162(6) 0.0024(5) 0.0060(5) -0.0009(5)
O5 0.0186(5) 0.0156(5) 0.0215(5) -0.0016(4) 0.0059(4) 0.0002(4)

loop_
_atom_type_symbol
_atom_type_description
_atom_type_scat_dispersion_real
_atom_type_scat_dispersion_imag
_atom_type_scat_source
C C 0.0033 0.0016 'International Tables Vol C Tables 4.2.6.8 and 6.1.1.4'
H H 0.0000 0.0000 'International Tables Vol C Tables 4.2.6.8 and 6.1.1.4'
N N 0.0061 0.0033 'International Tables Vol C Tables 4.2.6.8 and 6.1.1.4'
O O 0.0106 0.0060 'International Tables Vol C Tables 4.2.6.8 and 6.1.1.4'

loop_
_geom_angle_atom_site_label_1
_geom_angle_atom_site_label_2
_geom_angle_atom_site_label_3
_geom_angle_site_symmetry_1
_geom_angle_site_symmetry_3
_geom_angle
_geom_angle_publ_flag
C5 O1 H1O . . 111.5(8) ?
C6 O3 H1O . . 111.6(10) ?
C2 N1 C1 . . 117.97(10) ?
C3 N2 C4 . . 118.28(10) ?
C7 N3 C8 . . 110.95(9) ?
C7 N3 H3B . . 107.4(9) ?
C8 N3 H3B . . 110.3(9) ?
C7 N3 H3A . . 110.9(9) ?
C8 N3 H3A . . 107.0(9) ?
H3B N3 H3A . . 110.4(14) ?
N1 C1 C4 . . 120.25(10) ?
N1 C1 C5 . . 111.37(10) ?
C4 C1 C5 . . 128.37(10) ?
N1 C2 C3 . . 121.59(11) ?
N1 C2 H2 . . 119.2 ?
C3 C2 H2 . . 119.2 ?
N2 C3 C2 . . 121.18(11) ?
N2 C3 H3 . . 119.4 ?
C2 C3 H3 . . 119.4 ?
N2 C4 C1 . . 120.67(10) ?
N2 C4 C6 . . 110.85(10) ?
C1 C4 C6 . . 128.41(10) ?
O2 C5 O1 . . 124.78(11) ?
O2 C5 C1 . . 116.74(10) ?
O1 C5 C1 . . 118.47(10) ?
O4 C6 O3 . . 122.63(11) ?
O4 C6 C4 . . 118.73(10) ?
O3 C6 C4 . . 118.64(10) ?
N3 C7 C8 . 3_566 110.15(10) ?
N3 C7 H7A . . 109.6 ?
C8 C7 H7A 3_566 . 109.6 ?
N3 C7 H7B . . 109.6 ?
C8 C7 H7B 3_566 . 109.6 ?
H7A C7 H7B . . 108.1 ?
N3 C8 C7 . 3_566 110.39(9) ?
N3 C8 H8A . . 109.6 ?
C7 C8 H8A 3_566 . 109.6 ?
N3 C8 H8B . . 109.6 ?
C7 C8 H8B 3_566 . 109.6 ?
H8A C8 H8B . . 108.1 ?
H5B O5 H5A . . 109.8(17) ?

loop_
_geom_bond_atom_site_label_1
_geom_bond_atom_site_label_2
_geom_bond_site_symmetry_2
_geom_bond_distance
_geom_bond_publ_flag
O1 C5 . 1.2713(14) ?
O1 H1O . 1.29(2) ?
O2 C5 . 1.2330(14) ?
O3 C6 . 1.3007(14) ?
O3 H1O . 1.13(2) ?
O4 C6 . 1.2133(15) ?
N1 C2 . 1.3277(15) ?
N1 C1 . 1.3496(14) ?
N2 C3 . 1.3230(15) ?
N2 C4 . 1.3455(14) ?
N3 C7 . 1.4883(15) ?
N3 C8 . 1.4886(15) ?
N3 H3B . 0.915(16) ?
N3 H3A . 0.917(17) ?
C1 C4 . 1.4054(16) ?
C1 C5 . 1.5362(16) ?
C2 C3 . 1.3912(16) ?
C2 H2 . 0.9500 ?
C3 H3 . 0.9500 ?
C4 C6 . 1.5359(16) ?
C7 C8 3_566 1.5061(17) ?
C7 H7A . 0.9900 ?
C7 H7B . 0.9900 ?
C8 C7 3_566 1.5061(17) ?
C8 H8A . 0.9900 ?
C8 H8B . 0.9900 ?
O5 H5B . 0.852(19) ?
O5 H5A . 0.95(2) ?

loop_
_geom_hbond_atom_site_label_D
_geom_hbond_atom_site_label_H
_geom_hbond_atom_site_label_A
_geom_hbond_site_symmetry_A
_geom_hbond_distance_DH
_geom_hbond_distance_HA
_geom_hbond_distance_DA
_geom_hbond_angle_DHA
N3 H3B O5 1_556 0.92(2) 2.01(2) 2.8000(10) 144.0(10)
N3 H3B O4 2_656 0.92(2) 2.46(2) 3.0610(10) 124.0(10)
N3 H3A O2 . 0.92(2) 1.97(2) 2.7630(10) 143.0(10)
N3 H3A N1 . 0.92(2) 2.34(2) 3.107(2) 141.0(10)
O5 H5B O4 4_565 0.85(2) 2.25(2) 2.9230(10) 136(2)
O5 H5B N2 4_565 0.85(2) 2.34(2) 3.1070(10) 151(2)
O5 H5A O2 3_666 0.95(2) 1.90(2) 2.8410(10) 172(2)
O3 H1O O1 . 1.13(2) 1.29(2) 2.4140(10) 174(2)
